data_4129794
loop_
_publ_author_name
'Mo, Fanyang'
'Lim, Hee Nam'
'Dong, Guangbin'

_publ_section_title
;
 Bifunctional Ligand-Assisted Catalytic Ketone \a-Alkenylation with
 Internal Alkynes: Controlled Synthesis of Enones and Mechanistic Studies.
;
_journal_issue 49
_journal_name_full 'Journal of the American Chemical Society'
_journal_page_first 15518
_journal_page_last 15527
_journal_paper_doi 10.1021/jacs.5b10466
_journal_volume 137
_journal_year 2015
_chemical_formula_moiety 'C17 H22 N4 O4'
_chemical_formula_sum 'C17 H22 N4 O4'
_chemical_formula_weight 346.39
_space_group_IT_number 14
_space_group_name_Hall '-P 2ybc'
_space_group_name_H-M_alt 'P 1 21/c 1'
_symmetry_cell_setting monoclinic
_symmetry_space_group_name_H-M 'P 1 21/c 1'
_atom_sites_solution_hydrogens geom
_atom_sites_solution_primary direct
_atom_sites_solution_secondary difmap
_audit_creation_method SHELXL-97
_cell_angle_alpha 90.00
_cell_angle_beta 94.355(9)
_cell_angle_gamma 90.00
_cell_formula_units_Z 4
_cell_length_a 15.473(8)
_cell_length_b 15.483(7)
_cell_length_c 7.159(4)
_cell_measurement_reflns_used 16807
_cell_measurement_temperature 153(2)
_cell_measurement_theta_max 27.5
_cell_measurement_theta_min 3.0
_cell_volume 1710.1(15)
_computing_cell_refinement 'CrystalClear (Rigaku Inc., 2008)'
_computing_data_collection 'CrystalClear (Rigaku Inc., 2008)'
_computing_data_reduction 'CrystalClear (Rigaku Inc., 2008)'
_computing_molecular_graphics 'XP SHELXTL/PC, Siemens Analytical'
_computing_structure_refinement 'XL SHELXTL/PC, Siemens Analytical'
_computing_structure_solution
;

SIR97 - Altomare A., Burla M.C., Camalli M., Cascarano G.L., Giacovazzo C., 
Guagliardi A., Moliterni A.G.G., Polidori G.,Spagna R.
;
_diffrn_ambient_temperature 153(2)
_diffrn_measured_fraction_theta_full 0.998
_diffrn_measured_fraction_theta_max 0.998
_diffrn_measurement_device_type 'Rigaku SCX-Mini with Mercury 2 CCD'
_diffrn_measurement_method \w-scans
_diffrn_radiation_monochromator graphite
_diffrn_radiation_source 'fine-focus sealed tube'
_diffrn_radiation_type MoK\a
_diffrn_radiation_wavelength 0.71075
_diffrn_reflns_av_R_equivalents 0.1973
_diffrn_reflns_av_sigmaI/netI 0.1821
_diffrn_reflns_limit_h_max 18
_diffrn_reflns_limit_h_min -18
_diffrn_reflns_limit_k_max 18
_diffrn_reflns_limit_k_min -18
_diffrn_reflns_limit_l_max 8
_diffrn_reflns_limit_l_min -8
_diffrn_reflns_number 13518
_diffrn_reflns_theta_full 25.00
_diffrn_reflns_theta_max 25.00
_diffrn_reflns_theta_min 3.14
_exptl_absorpt_coefficient_mu 0.098
_exptl_absorpt_correction_T_max 1.00
_exptl_absorpt_correction_T_min 0.477
_exptl_absorpt_correction_type multi-scan
_exptl_absorpt_process_details
;
Abscor. T. Higashi (2001). The Rigaku Corporation, Tokyo, Japan.
;
_exptl_crystal_colour orange
_exptl_crystal_density_diffrn 1.345
_exptl_crystal_density_method 'not measured'
_exptl_crystal_description laths
_exptl_crystal_F_000 736
_exptl_crystal_size_max 0.37
_exptl_crystal_size_mid 0.12
_exptl_crystal_size_min 0.04
_refine_diff_density_max 0.231
_refine_diff_density_min -0.270
_refine_diff_density_rms 0.059
_refine_ls_extinction_coef 0.0061(14)
_refine_ls_extinction_expression Fc^*^=kFc[1+0.001xFc^2^\l^3^/sin(2\q)]^-1/4^
_refine_ls_extinction_method SHELXL
_refine_ls_goodness_of_fit_ref 0.848
_refine_ls_hydrogen_treatment mixed
_refine_ls_matrix_type full
_refine_ls_number_parameters 233
_refine_ls_number_reflns 3013
_refine_ls_number_restraints 0
_refine_ls_restrained_S_all 0.848
_refine_ls_R_factor_all 0.1918
_refine_ls_R_factor_gt 0.0660
_refine_ls_shift/su_max 0.001
_refine_ls_shift/su_mean 0.000
_refine_ls_structure_factor_coef Fsqd
_refine_ls_weighting_details 'calc w=1/[\s^2^(Fo^2^)+(0.0559P)^2^] where P=(Fo^2^+2Fc^2^)/3'
_refine_ls_weighting_scheme calc
_refine_ls_wR_factor_gt 0.1332
_refine_ls_wR_factor_ref 0.1706
_reflns_number_gt 1163
_reflns_number_total 3013
_reflns_threshold_expression >2sigma(I)
_cod_data_source_file ja5b10466_si_004.cif
_cod_data_source_block shelxl
_cod_depositor_comments
;
The following automatic conversions were performed:

data item '_symmetry_cell_setting' value 'Monoclinic' was changed to
'monoclinic' in accordance with the
/home/saulius/struct/COD-crude-data/automatic-downloads/DataCite-retrospective/ACS/depositions/lib/dictionaries/cif_core.dic
dictionary named 'cif_core.dic' version 2.4.2 last updated on
2011-04-26.

Automatic conversion script
Id: cif_fix_values 6909 2019-04-08 15:41:33Z antanas 
;
_cod_original_cell_volume 1710.1(14)
_cod_original_sg_symbol_H-M P21/c
_cod_database_code 4129794

loop_
_symmetry_equiv_pos_as_xyz
'x, y, z'
'-x, y+1/2, -z+1/2'
'-x, -y, -z'
'x, -y-1/2, z-1/2'

loop_
_atom_site_label
_atom_site_type_symbol
_atom_site_fract_x
_atom_site_fract_y
_atom_site_fract_z
_atom_site_U_iso_or_equiv
_atom_site_adp_type
_atom_site_occupancy
_atom_site_symmetry_multiplicity
_atom_site_calc_flag
_atom_site_refinement_flags
C1 C 0.7389(3) 0.5681(3) 0.4450(5) 0.0414(11) Uani 1 1 d .
C2 C 0.8143(3) 0.5263(3) 0.5408(5) 0.0471(11) Uani 1 1 d .
C3 C 0.8766(3) 0.5987(3) 0.5849(6) 0.0636(13) Uani 1 1 d .
H3A H 0.8722 0.6190 0.7149 0.076 Uiso 1 1 calc R
H3B H 0.9368 0.5792 0.5718 0.076 Uiso 1 1 calc R
C4 C 0.8533(3) 0.6690(3) 0.4503(7) 0.0768(15) Uani 1 1 d .
H4A H 0.8830 0.6615 0.3337 0.092 Uiso 1 1 calc R
H4B H 0.8691 0.7260 0.5053 0.092 Uiso 1 1 calc R
C5 C 0.7556(3) 0.6612(3) 0.4116(5) 0.0534(12) Uani 1 1 d .
H5A H 0.7248 0.6980 0.4980 0.064 Uiso 1 1 calc R
H5B H 0.7374 0.6776 0.2809 0.064 Uiso 1 1 calc R
C6 C 0.8248(3) 0.4426(3) 0.5816(5) 0.0510(12) Uani 1 1 d .
C7 C 0.9071(3) 0.4095(3) 0.6788(6) 0.0665(14) Uani 1 1 d .
H7A H 0.9535 0.4525 0.6644 0.080 Uiso 1 1 calc R
H7B H 0.9238 0.3556 0.6167 0.080 Uiso 1 1 calc R
C8 C 0.9011(3) 0.3919(3) 0.8832(6) 0.0717(15) Uani 1 1 d .
H8A H 0.8928 0.4472 0.9489 0.086 Uiso 1 1 calc R
H8B H 0.8498 0.3553 0.8992 0.086 Uiso 1 1 calc R
C9 C 0.9801(4) 0.3478(4) 0.9712(7) 0.1004(19) Uani 1 1 d .
H9A H 0.9842 0.2896 0.9188 0.151 Uiso 1 1 calc R
H9B H 0.9760 0.3439 1.1068 0.151 Uiso 1 1 calc R
H9C H 1.0318 0.3810 0.9455 0.151 Uiso 1 1 calc R
C10 C 0.7595(3) 0.3738(3) 0.5286(5) 0.0560(13) Uani 1 1 d .
H10A H 0.7005 0.3966 0.5413 0.067 Uiso 1 1 calc R
H10B H 0.7687 0.3241 0.6148 0.067 Uiso 1 1 calc R
C11 C 0.7671(3) 0.3436(3) 0.3270(6) 0.0718(15) Uani 1 1 d .
H11A H 0.7579 0.3928 0.2416 0.108 Uiso 1 1 calc R
H11B H 0.7233 0.2992 0.2951 0.108 Uiso 1 1 calc R
H11C H 0.8250 0.3195 0.3153 0.108 Uiso 1 1 calc R
C12 C 0.5275(3) 0.5453(3) 0.2583(5) 0.0386(11) Uani 1 1 d .
C13 C 0.4604(3) 0.5927(2) 0.1656(5) 0.0390(10) Uani 1 1 d .
C14 C 0.3818(3) 0.5551(3) 0.1074(4) 0.0407(11) Uani 1 1 d .
H14 H 0.3368 0.5878 0.0437 0.049 Uiso 1 1 calc R
C15 C 0.3709(3) 0.4699(3) 0.1439(5) 0.0393(11) Uani 1 1 d .
C16 C 0.4343(3) 0.4210(3) 0.2357(5) 0.0428(11) Uani 1 1 d .
H16 H 0.4244 0.3617 0.2604 0.051 Uiso 1 1 calc R
C17 C 0.5111(3) 0.4579(3) 0.2910(4) 0.0400(11) Uani 1 1 d .
H17 H 0.5552 0.4236 0.3537 0.048 Uiso 1 1 calc R
N1 N 0.6673(2) 0.5286(2) 0.4002(4) 0.0427(9) Uani 1 1 d .
N2 N 0.6044(3) 0.5801(3) 0.3119(4) 0.0427(10) Uani 1 1 d .
N3 N 0.4696(3) 0.6822(2) 0.1152(5) 0.0531(10) Uani 1 1 d .
N4 N 0.2896(3) 0.4293(3) 0.0771(5) 0.0496(10) Uani 1 1 d .
O1 O 0.5396(2) 0.71742(19) 0.1568(4) 0.0643(10) Uani 1 1 d .
O2 O 0.4101(2) 0.7196(2) 0.0310(4) 0.0712(10) Uani 1 1 d .
O3 O 0.2368(2) 0.4707(2) -0.0193(4) 0.0564(9) Uani 1 1 d .
O4 O 0.27975(19) 0.3539(2) 0.1212(4) 0.0646(10) Uani 1 1 d .
H2N H 0.612(3) 0.633(3) 0.293(5) 0.062(16) Uiso 1 1 d .

loop_
_atom_site_aniso_label
_atom_site_aniso_U_11
_atom_site_aniso_U_22
_atom_site_aniso_U_33
_atom_site_aniso_U_23
_atom_site_aniso_U_13
_atom_site_aniso_U_12
C1 0.044(3) 0.041(3) 0.040(2) 0.000(2) 0.005(2) 0.000(3)
C2 0.046(3) 0.046(3) 0.050(2) -0.001(2) 0.009(2) -0.003(3)
C3 0.048(3) 0.064(4) 0.078(3) 0.001(3) 0.004(3) -0.003(3)
C4 0.064(4) 0.062(4) 0.103(4) 0.013(3) -0.004(3) -0.012(3)
C5 0.062(3) 0.041(3) 0.056(2) 0.000(2) -0.002(2) -0.007(3)
C6 0.041(3) 0.061(4) 0.051(2) 0.003(2) 0.006(2) 0.013(3)
C7 0.064(4) 0.067(4) 0.068(3) 0.008(2) 0.005(3) 0.012(3)
C8 0.063(4) 0.082(4) 0.068(3) -0.007(3) -0.011(3) 0.013(3)
C9 0.078(4) 0.123(6) 0.096(4) 0.010(3) -0.018(3) 0.028(4)
C10 0.056(3) 0.045(3) 0.067(3) 0.008(2) 0.003(3) 0.006(3)
C11 0.088(4) 0.053(3) 0.073(3) -0.015(2) -0.001(3) 0.009(3)
C12 0.049(3) 0.033(3) 0.035(2) -0.0051(19) 0.009(2) 0.002(3)
C13 0.050(3) 0.030(3) 0.038(2) 0.0009(19) 0.009(2) 0.001(2)
C14 0.047(3) 0.038(3) 0.038(2) 0.0007(19) 0.008(2) 0.010(2)
C15 0.043(3) 0.039(3) 0.036(2) -0.005(2) 0.007(2) 0.000(3)
C16 0.050(3) 0.036(3) 0.044(2) 0.001(2) 0.015(2) -0.004(3)
C17 0.043(3) 0.038(3) 0.040(2) 0.0023(18) 0.007(2) 0.005(2)
N1 0.044(2) 0.044(2) 0.0403(18) -0.0001(17) 0.0057(18) 0.003(2)
N2 0.051(3) 0.031(3) 0.046(2) 0.0010(18) 0.003(2) -0.001(2)
N3 0.063(3) 0.038(3) 0.058(2) -0.0018(19) 0.004(2) -0.001(2)
N4 0.049(3) 0.055(3) 0.045(2) -0.004(2) 0.011(2) -0.001(2)
O1 0.065(2) 0.037(2) 0.087(2) 0.0049(15) -0.015(2) -0.0069(18)
O2 0.063(2) 0.046(2) 0.101(2) 0.0151(17) -0.018(2) 0.0072(19)
O3 0.050(2) 0.061(2) 0.0584(18) 0.0033(16) 0.0045(17) -0.0005(18)
O4 0.060(2) 0.044(2) 0.090(2) 0.0008(17) 0.0060(18) -0.0116(18)

loop_
_atom_type_symbol
_atom_type_description
_atom_type_scat_dispersion_real
_atom_type_scat_dispersion_imag
_atom_type_scat_source
C C 0.0033 0.0016 'International Tables Vol C Tables 4.2.6.8 and 6.1.1.4'
H H 0.0000 0.0000 'International Tables Vol C Tables 4.2.6.8 and 6.1.1.4'
N N 0.0061 0.0033 'International Tables Vol C Tables 4.2.6.8 and 6.1.1.4'
O O 0.0106 0.0060 'International Tables Vol C Tables 4.2.6.8 and 6.1.1.4'

loop_
_geom_angle_atom_site_label_1
_geom_angle_atom_site_label_2
_geom_angle_atom_site_label_3
_geom_angle
N1 C1 C2 123.3(4)
N1 C1 C5 125.4(4)
C2 C1 C5 111.3(4)
C6 C2 C1 127.8(4)
C6 C2 C3 128.0(4)
C1 C2 C3 104.2(4)
C4 C3 C2 107.0(4)
C4 C3 H3A 110.3
C2 C3 H3A 110.3
C4 C3 H3B 110.3
C2 C3 H3B 110.3
H3A C3 H3B 108.6
C3 C4 C5 104.5(4)
C3 C4 H4A 110.8
C5 C4 H4A 110.8
C3 C4 H4B 110.8
C5 C4 H4B 110.8
H4A C4 H4B 108.9
C1 C5 C4 103.3(4)
C1 C5 H5A 111.1
C4 C5 H5A 111.1
C1 C5 H5B 111.1
C4 C5 H5B 111.1
H5A C5 H5B 109.1
C2 C6 C7 121.3(4)
C2 C6 C10 124.5(4)
C7 C6 C10 114.2(4)
C6 C7 C8 113.8(4)
C6 C7 H7A 108.8
C8 C7 H7A 108.8
C6 C7 H7B 108.8
C8 C7 H7B 108.8
H7A C7 H7B 107.7
C9 C8 C7 112.7(4)
C9 C8 H8A 109.1
C7 C8 H8A 109.1
C9 C8 H8B 109.1
C7 C8 H8B 109.1
H8A C8 H8B 107.8
C8 C9 H9A 109.5
C8 C9 H9B 109.5
H9A C9 H9B 109.5
C8 C9 H9C 109.5
H9A C9 H9C 109.5
H9B C9 H9C 109.5
C6 C10 C11 111.0(4)
C6 C10 H10A 109.4
C11 C10 H10A 109.4
C6 C10 H10B 109.4
C11 C10 H10B 109.4
H10A C10 H10B 108.0
C10 C11 H11A 109.5
C10 C11 H11B 109.5
H11A C11 H11B 109.5
C10 C11 H11C 109.5
H11A C11 H11C 109.5
H11B C11 H11C 109.5
N2 C12 C13 122.6(4)
N2 C12 C17 120.7(4)
C13 C12 C17 116.7(4)
C14 C13 C12 121.7(4)
C14 C13 N3 115.6(4)
C12 C13 N3 122.7(4)
C15 C14 C13 118.1(4)
C15 C14 H14 121.0
C13 C14 H14 121.0
C14 C15 C16 122.4(4)
C14 C15 N4 118.3(4)
C16 C15 N4 119.3(4)
C17 C16 C15 119.3(4)
C17 C16 H16 120.3
C15 C16 H16 120.3
C16 C17 C12 121.7(4)
C16 C17 H17 119.1
C12 C17 H17 119.1
C1 N1 N2 113.9(4)
C12 N2 N1 118.8(4)
C12 N2 H2N 119(3)
N1 N2 H2N 122(3)
O2 N3 O1 122.1(4)
O2 N3 C13 119.9(4)
O1 N3 C13 117.9(4)
O3 N4 O4 124.1(4)
O3 N4 C15 119.1(4)
O4 N4 C15 116.8(4)

loop_
_geom_bond_atom_site_label_1
_geom_bond_atom_site_label_2
_geom_bond_distance
C1 N1 1.284(5)
C1 C2 1.459(6)
C1 C5 1.487(5)
C2 C6 1.336(5)
C2 C3 1.497(6)
C3 C4 1.480(5)
C3 H3A 0.9900
C3 H3B 0.9900
C4 C5 1.520(6)
C4 H4A 0.9900
C4 H4B 0.9900
C5 H5A 0.9900
C5 H5B 0.9900
C6 C7 1.494(6)
C6 C10 1.496(6)
C7 C8 1.498(5)
C7 H7A 0.9900
C7 H7B 0.9900
C8 C9 1.497(6)
C8 H8A 0.9900
C8 H8B 0.9900
C9 H9A 0.9800
C9 H9B 0.9800
C9 H9C 0.9800
C10 C11 1.530(5)
C10 H10A 0.9900
C10 H10B 0.9900
C11 H11A 0.9800
C11 H11B 0.9800
C11 H11C 0.9800
C12 N2 1.336(5)
C12 C13 1.398(5)
C12 C17 1.401(5)
C13 C14 1.383(5)
C13 N3 1.441(5)
C14 C15 1.357(5)
C14 H14 0.9500
C15 C16 1.367(5)
C15 N4 1.455(5)
C16 C17 1.350(5)
C16 H16 0.9500
C17 H17 0.9500
N1 N2 1.375(5)
N2 H2N 0.84(4)
N3 O2 1.209(4)
N3 O1 1.230(4)
N4 O3 1.212(4)
N4 O4 1.222(4)

loop_
_geom_hbond_atom_site_label_D
_geom_hbond_atom_site_label_H
_geom_hbond_atom_site_label_A
_geom_hbond_distance_DH
_geom_hbond_distance_HA
_geom_hbond_distance_DA
_geom_hbond_angle_DHA
N2 H2N O1 0.84(4) 1.94(4) 2.567(5) 131(4)

loop_
_geom_torsion_atom_site_label_1
_geom_torsion_atom_site_label_2
_geom_torsion_atom_site_label_3
_geom_torsion_atom_site_label_4
_geom_torsion
N1 C1 C2 C6 6.4(6)
C5 C1 C2 C6 -175.0(4)
N1 C1 C2 C3 -173.0(3)
C5 C1 C2 C3 5.7(4)
C6 C2 C3 C4 157.4(4)
C1 C2 C3 C4 -23.3(4)
C2 C3 C4 C5 31.8(5)
N1 C1 C5 C4 -168.1(4)
C2 C1 C5 C4 13.4(4)
C3 C4 C5 C1 -27.2(4)
C1 C2 C6 C7 179.1(3)
C3 C2 C6 C7 -1.7(6)
C1 C2 C6 C10 2.2(6)
C3 C2 C6 C10 -178.7(4)
C2 C6 C7 C8 102.2(5)
C10 C6 C7 C8 -80.5(5)
C6 C7 C8 C9 172.1(5)
C2 C6 C10 C11 82.8(5)
C7 C6 C10 C11 -94.3(4)
N2 C12 C13 C14 178.5(3)
C17 C12 C13 C14 -0.5(5)
N2 C12 C13 N3 1.9(5)
C17 C12 C13 N3 -177.1(3)
C12 C13 C14 C15 0.4(5)
N3 C13 C14 C15 177.2(3)
C13 C14 C15 C16 0.2(5)
C13 C14 C15 N4 -177.8(3)
C14 C15 C16 C17 -0.7(5)
N4 C15 C16 C17 177.3(3)
C15 C16 C17 C12 0.6(5)
N2 C12 C17 C16 -179.0(3)
C13 C12 C17 C16 0.0(5)
C2 C1 N1 N2 179.6(3)
C5 C1 N1 N2 1.2(5)
C13 C12 N2 N1 -179.1(3)
C17 C12 N2 N1 -0.2(5)
C1 N1 N2 C12 179.7(3)
C14 C13 N3 O2 1.5(5)
C12 C13 N3 O2 178.2(3)
C14 C13 N3 O1 -176.9(3)
C12 C13 N3 O1 -0.2(5)
C14 C15 N4 O3 4.9(5)
C16 C15 N4 O3 -173.2(3)
C14 C15 N4 O4 -176.0(3)
C16 C15 N4 O4 6.0(5)
